data_1574087
loop_
_publ_author_name
'Viborg, Anton'
'Dunstan, Maja A.'
'Yutronkie, Nathan J.'
'Chanda, Amit'
'Trier, Felix'
'Pryds, Nini'
'Wilhelm, Fabrice'
'Rogalev, Andrei'
'Pinkowicz, Dawid'
'Pedersen, Kasper S.'

_publ_section_title
;
 Disentangling chemical pressure and superexchange effects in
 lanthanide--organic valence tautomerism
;
_journal_issue 16
_journal_name_full 'Chemical Science'
_journal_page_first 6879
_journal_page_last 6885
_journal_paper_doi 10.1039/D5SC01246E
_journal_volume 16
_journal_year 2025
_chemical_formula_moiety 'C12 H16 Ca I2 N4 O'
_chemical_formula_sum 'C12 H16 Ca I2 N4 O'
_chemical_formula_weight 526.17
_chemical_name_systematic catena-[bis(pyrazine)-tetrahydrofuran-diiodo-calcium(ii)]
_chemical_properties_physical Moisture-sensitive
_space_group_crystal_system monoclinic
_space_group_IT_number 11
_space_group_name_Hall '-P 2yb'
_space_group_name_H-M_alt 'P 1 21/m 1'
_atom_sites_solution_hydrogens geom
_atom_sites_solution_primary dual
_audit_creation_date 2024-11-13
_audit_creation_method
;
Olex2 1.5
(compiled 2024.02.16 svn.r378c4104 for OlexSys, GUI svn.r6928)
;
_audit_update_record
;
2025-01-28 deposited with the CCDC.	2025-03-07 downloaded from the CCDC.
;
_cell_angle_alpha 90
_cell_angle_beta 94.220(2)
_cell_angle_gamma 90
_cell_formula_units_Z 2
_cell_length_a 8.97390(10)
_cell_length_b 7.98790(10)
_cell_length_c 12.6087(2)
_cell_measurement_reflns_used 5302
_cell_measurement_temperature 294.99(10)
_cell_measurement_theta_max 76.4940
_cell_measurement_theta_min 3.4880
_cell_volume 901.37(2)
_computing_cell_refinement 'CrysAlisPro 1.171.44.68a (Rigaku OD, 2024)'
_computing_data_collection 'CrysAlisPro system (CCD 43.136a 64-bit (release 23-08-2024))'
_computing_data_reduction 'CrysAlisPro 1.171.44.68a (Rigaku OD, 2024)'
_computing_molecular_graphics 'Olex2 1.5 (Dolomanov et al., 2009)'
_computing_publication_material 'Olex2 1.5 (Dolomanov et al., 2009)'
_computing_structure_refinement 'SHELXL 2019/3 (Sheldrick, 2015)'
_computing_structure_solution 'SHELXT 2018/2 (Sheldrick, 2018)'
_diffrn_ambient_environment air
_diffrn_ambient_temperature 294.99(10)
_diffrn_detector 'CCD plate'
_diffrn_detector_area_resol_mean 10.6146
_diffrn_detector_type Atlas
_diffrn_measured_fraction_theta_full 1.000
_diffrn_measured_fraction_theta_max 0.993
_diffrn_measurement_details
;
List of Runs (angles in degrees, time in seconds):

  # Type    Start    End  Width  t~exp~   \w     \q     \k     \f   Frames
#--------------------------------------------------------------------------
  1  \w    -87.00  -6.00   1.00    5.00    --  -41.18 125.00 150.00   81
  2  \w    -66.00  33.00   1.00    5.00    --  -41.18  38.00  60.00   99
  3  \w   -121.00   0.00   1.00    5.00    --  -41.18 -19.00-120.00  121
  4  \w     27.00  95.00   1.00    5.00    --   41.18-125.00 -60.00   68
  5  \w      6.00  81.00   1.00    5.00    --   41.18 -99.00 120.00   75
  6  \w     83.00 178.00   1.00   25.00    --  112.00  61.00-120.00   95
  7  \w     39.00 109.00   1.00   25.00    --  112.00-111.00-120.00   70
  8  \w    104.00 178.00   1.00   25.00    --  112.00 111.00  60.00   74
  9  \w     39.00 109.00   1.00   25.00    --  112.00-111.00   0.00   70
 10  \w     29.00 107.00   1.00   25.00    --  112.00 -94.00-180.00   78
 11  \w     39.00 138.00   1.00   25.00    --  112.00 -45.00  60.00   99
 12  \w     39.00 109.00   1.00   25.00    --  112.00-111.00 -60.00   70
 13  \w     39.00 109.00   1.00   25.00    --  112.00-111.00 -60.00   70
 14  \w    104.00 178.00   1.00   25.00    --  112.00 111.00   0.00   74
 15  \w     61.00 146.00   1.00   25.00    --  112.00 178.00 150.00   85
 16  \w     84.00 174.00   1.00   25.00    --  112.00  30.00 120.00   90
 17  \w     84.00 126.00   1.00   25.00    --  112.00  30.00 120.00   42
 18  \w     74.00 107.00   1.00   25.00    --  112.00 -94.00  30.00   33
 19  \w     34.00  59.00   1.00   25.00    --  112.00 -94.00  30.00   25
 20  \w    106.00 153.00   1.00   25.00    --  112.00 111.00-180.00   47
 21  \w    103.00 152.00   1.00   25.00    --  112.00  77.00 120.00   49
 22  \w    102.00 128.00   1.00   25.00    --  112.00  45.00 -30.00   26
 23  \w    140.00 178.00   1.00   25.00    --  112.00  45.00 -30.00   38
 24  \w     65.00  91.00   1.00   25.00    --  112.00-111.00 -90.00   26
 25  \w     42.00  68.00   1.00   25.00    --  112.00 -61.00 -30.00   26
 26  \w     98.00 136.00   1.00   25.00    --  112.00 -61.00 -30.00   38
 27  \w     95.00 177.00   1.00   25.00    --  112.00  45.00   0.00   82
 28  \w     71.00  96.00   1.00   25.00    --  112.00-111.00 -30.00   25
 29  \w     91.00 140.00   1.00   25.00    --  112.00 -77.00  30.00   49
 30  \w     36.00  66.00   1.00   25.00    --  112.00 -77.00  30.00   30
;
_diffrn_measurement_device 'four-circle diffractometer'
_diffrn_measurement_device_type 'SuperNova, Dual, Cu at home/near, Atlas'
_diffrn_measurement_method '\w scans'
_diffrn_orient_matrix_type 'CrysAlisPro convention (1999,Acta A55,543-557)'
_diffrn_orient_matrix_UB_11 0.1694962000
_diffrn_orient_matrix_UB_12 0.0337948000
_diffrn_orient_matrix_UB_13 0.0060863000
_diffrn_orient_matrix_UB_21 0.0098336000
_diffrn_orient_matrix_UB_22 -0.0366507000
_diffrn_orient_matrix_UB_23 0.1203115000
_diffrn_orient_matrix_UB_31 0.0287980000
_diffrn_orient_matrix_UB_32 -0.1861514000
_diffrn_orient_matrix_UB_33 -0.0225971000
_diffrn_radiation_monochromator mirror
_diffrn_radiation_probe x-ray
_diffrn_radiation_type 'Cu K\a'
_diffrn_radiation_wavelength 1.54184
_diffrn_reflns_av_R_equivalents 0.0421
_diffrn_reflns_av_unetI/netI 0.0298
_diffrn_reflns_Laue_measured_fraction_full 1.000
_diffrn_reflns_Laue_measured_fraction_max 0.993
_diffrn_reflns_limit_h_max 11
_diffrn_reflns_limit_h_min -11
_diffrn_reflns_limit_k_max 7
_diffrn_reflns_limit_k_min -9
_diffrn_reflns_limit_l_max 15
_diffrn_reflns_limit_l_min -15
_diffrn_reflns_number 10363
_diffrn_reflns_point_group_measured_fraction_full 1.000
_diffrn_reflns_point_group_measured_fraction_max 0.993
_diffrn_reflns_theta_full 67.684
_diffrn_reflns_theta_max 76.610
_diffrn_reflns_theta_min 3.515
_diffrn_source 'micro-focus sealed X-ray tube'
_diffrn_source_type 'SuperNova (Cu) X-ray Source'
_exptl_absorpt_coefficient_mu 29.907
_exptl_absorpt_correction_T_max 0.624
_exptl_absorpt_correction_T_min 0.344
_exptl_absorpt_correction_type gaussian
_exptl_absorpt_process_details
;
CrysAlisPro 1.171.44.68a (Rigaku Oxford Diffraction, 2024)
Numerical absorption correction based on gaussian integration over
a multifaceted crystal model
Empirical absorption correction using spherical harmonics,
implemented in SCALE3 ABSPACK scaling algorithm.
;
_exptl_crystal_colour 'clear light colourless'
_exptl_crystal_colour_lustre clear
_exptl_crystal_colour_modifier light
_exptl_crystal_colour_primary colourless
_exptl_crystal_density_diffrn 1.939
_exptl_crystal_description plank
_exptl_crystal_F_000 500
_exptl_crystal_preparation 'Prepared by adding solution of calciumdiiodide in tetrahydrofuran to a melt of pyrazine'
_exptl_crystal_recrystallization_method 'Single crystals were obtained directly from the reaction mixture'
_exptl_crystal_size_max 0.042
_exptl_crystal_size_mid 0.029
_exptl_crystal_size_min 0.018
_refine_diff_density_max 1.738
_refine_diff_density_min -0.566
_refine_diff_density_rms 0.101
_refine_ls_extinction_method none
_refine_ls_goodness_of_fit_ref 1.034
_refine_ls_hydrogen_treatment constr
_refine_ls_matrix_type full
_refine_ls_number_parameters 115
_refine_ls_number_reflns 2021
_refine_ls_number_restraints 60
_refine_ls_restrained_S_all 1.030
_refine_ls_R_factor_all 0.0333
_refine_ls_R_factor_gt 0.0276
_refine_ls_shift/su_max 0.002
_refine_ls_shift/su_mean 0.000
_refine_ls_structure_factor_coef Fsqd
_refine_ls_weighting_details 'w=1/[\s^2^(Fo^2^)+(0.0351P)^2^+0.5639P] where P=(Fo^2^+2Fc^2^)/3'
_refine_ls_weighting_scheme calc
_refine_ls_wR_factor_gt 0.0658
_refine_ls_wR_factor_ref 0.0697
_reflns_Friedel_coverage 0.000
_reflns_number_gt 1769
_reflns_number_total 2021
_reflns_threshold_expression 'I > 2\s(I)'
_cod_data_source_file d5sc01246e2.cif
_cod_data_source_block CaI2pyz2thf_295K
_cod_depositor_comments 'Adding full bibliography for 1574084--1574088.cif.'
_cod_database_code 1574087
_shelx_shelxl_version_number 2019/3
_chemical_oxdiff_formula 'C12 H16 N4 O Ca I2'
_shelx_space_group_comment
;
The symmetry employed for this shelxl refinement is uniquely defined
by the following loop, which should always be used as a source of
symmetry information in preference to the above space-group names.
They are only intended as comments.
;
_shelx_estimated_absorpt_t_max 0.615
_shelx_estimated_absorpt_t_min 0.366
_diffrn_oxdiff_digest_od_ed
;

;
_olex2_refinement_description
;
1. Fixed Uiso
 At 1.2 times of:
  All C(H) groups, All C(H,H) groups
2. Uiso/Uaniso restraints and constraints
O1 \\sim C6 \\sim C8 \\sim C7 \\sim C5: within 2A with sigma of 0.04 and sigma
for terminal atoms of 0.08 within 2A
3. Rigid body (RIGU) restrains
 O1, C6, C8, C7, C5
 with sigma for 1-2 distances of 0.004 and sigma for 1-3 distances of 0.004
4. Others
 Fixed Sof: C6(0.5) H6A(0.5) H6B(0.5) C8(0.5) H8A(0.5) H8B(0.5) C7(0.5)
 H7A(0.5) H7B(0.5) C5(0.5) H5A(0.5) H5B(0.5)
5.a Secondary CH2 refined with riding coordinates:
 C6(H6A,H6B), C8(H8A,H8B), C7(H7A,H7B), C5(H5A,H5B)
5.b Aromatic/amide H refined with riding coordinates:
 C4(H4), C3(H3), C2(H2), C1(H1)
;
_olex2_exptl_crystal_mounting_method
'Crystals were covered in polybutene oil under an inert atmosphere and transferred to a nylon loop placed under a stream of nitrogen gas'
_olex2_submission_special_instructions 'No special instructions were received'
_oxdiff_exptl_absorpt_empirical_details
;
Empirical correction (ABSPACK) includes:
- Absorption correction using spherical harmonics
- Frame scaling
;
_oxdiff_exptl_absorpt_empirical_full_max 4.150
_oxdiff_exptl_absorpt_empirical_full_min 0.522

loop_
_space_group_symop_operation_xyz
'x, y, z'
'-x, y+1/2, -z'
'-x, -y, -z'
'x, -y-1/2, z'

loop_
_atom_site_label
_atom_site_type_symbol
_atom_site_fract_x
_atom_site_fract_y
_atom_site_fract_z
_atom_site_U_iso_or_equiv
_atom_site_adp_type
_atom_site_occupancy
_atom_site_site_symmetry_order
_atom_site_calc_flag
_atom_site_refinement_flags_posn
_atom_site_refinement_flags_adp
_atom_site_refinement_flags_occupancy
_atom_site_disorder_assembly
_atom_site_disorder_group
I2 I 1.00166(3) 0.250000 0.89902(3) 0.03940(11) Uani 1 2 d S T P . .
I1 I 0.39308(4) 0.250000 0.63558(2) 0.04327(11) Uani 1 2 d S T P . .
Ca1 Ca 0.69709(9) 0.250000 0.76730(6) 0.02629(17) Uani 1 2 d S T P A .
N2 N 0.7367(4) 0.5742(4) 0.7350(2) 0.0378(6) Uani 1 1 d . . . . .
N1 N 0.5686(4) 0.4305(4) 0.9141(3) 0.0419(7) Uani 1 1 d . . . . .
C4 C 0.8374(5) 0.6634(5) 0.7938(4) 0.0474(9) Uani 1 1 d . . . . .
H4 H 0.910287 0.607206 0.836388 0.057 Uiso 1 1 calc R U . . .
C3 C 0.6389(5) 0.6634(5) 0.6740(3) 0.0487(9) Uani 1 1 d . . . . .
H3 H 0.568023 0.607259 0.629684 0.058 Uiso 1 1 calc R U . . .
C2 C 0.6457(5) 0.4713(5) 1.0045(4) 0.0489(9) Uani 1 1 d . . . . .
H2 H 0.748317 0.453329 1.010728 0.059 Uiso 1 1 calc R U . . .
C1 C 0.4221(5) 0.4601(5) 0.9104(3) 0.0490(9) Uani 1 1 d . . . . .
H1 H 0.363609 0.433942 0.848694 0.059 Uiso 1 1 calc R U . . .
O1 O 0.8132(5) 0.250000 0.5950(3) 0.0513(9) Uani 1 2 d S TU P . .
C6 C 0.9569(13) 0.1947(18) 0.5853(9) 0.082(4) Uani 0.5 1 d . U P A -1
H6A H 0.967411 0.081680 0.613011 0.098 Uiso 0.5 1 calc R U P A -1
H6B H 1.026471 0.265985 0.626891 0.098 Uiso 0.5 1 calc R U P A -1
C8 C 0.9931(17) 0.197(2) 0.4730(11) 0.104(5) Uani 0.5 1 d . U P A -1
H8A H 1.038078 0.091652 0.453814 0.125 Uiso 0.5 1 calc R U P A -1
H8B H 1.061629 0.287246 0.460244 0.125 Uiso 0.5 1 calc R U P A -1
C7 C 0.8426(19) 0.223(4) 0.4093(8) 0.098(7) Uani 0.5 1 d . U P A -1
H7A H 0.801084 0.118486 0.381618 0.118 Uiso 0.5 1 calc R U P A -1
H7B H 0.851093 0.301334 0.351106 0.118 Uiso 0.5 1 calc R U P A -1
C5 C 0.7476(13) 0.2980(18) 0.4978(8) 0.083(5) Uani 0.5 1 d . U P A -1
H5A H 0.745045 0.419188 0.492685 0.099 Uiso 0.5 1 calc R U P A -1
H5B H 0.645863 0.256505 0.488976 0.099 Uiso 0.5 1 calc R U P A -1

loop_
_atom_site_aniso_label
_atom_site_aniso_U_11
_atom_site_aniso_U_22
_atom_site_aniso_U_33
_atom_site_aniso_U_23
_atom_site_aniso_U_13
_atom_site_aniso_U_12
I2 0.03487(17) 0.03522(17) 0.04661(19) 0.000 -0.00716(12) 0.000
I1 0.03834(18) 0.0546(2) 0.03576(17) 0.000 -0.00465(12) 0.000
Ca1 0.0295(4) 0.0241(4) 0.0253(4) 0.000 0.0017(3) 0.000
N2 0.0503(17) 0.0280(13) 0.0354(14) 0.0002(11) 0.0053(12) 0.0002(12)
N1 0.0475(18) 0.0374(15) 0.0424(16) -0.0087(12) 0.0153(13) -0.0019(13)
C4 0.052(2) 0.0294(19) 0.059(2) 0.0035(16) -0.0074(18) 0.0033(16)
C3 0.069(3) 0.0345(19) 0.040(2) -0.0005(15) -0.0133(18) -0.0028(18)
C2 0.0416(19) 0.052(2) 0.054(2) -0.0178(18) 0.0114(17) 0.0001(16)
C1 0.052(2) 0.053(2) 0.043(2) -0.0177(17) 0.0038(16) -0.0012(18)
O1 0.052(2) 0.059(2) 0.043(2) 0.000 0.0105(17) 0.000
C6 0.061(5) 0.130(13) 0.057(5) 0.015(5) 0.019(4) 0.023(6)
C8 0.104(8) 0.129(15) 0.086(7) 0.008(7) 0.059(6) 0.031(8)
C7 0.168(10) 0.08(2) 0.043(4) -0.011(7) 0.009(5) -0.005(9)
C5 0.069(5) 0.129(15) 0.051(4) 0.029(5) 0.014(4) 0.027(6)

loop_
_atom_type_symbol
_atom_type_description
_atom_type_scat_dispersion_real
_atom_type_scat_dispersion_imag
_atom_type_scat_source
C C 0.0181 0.0091 'International Tables Vol C Tables 4.2.6.8 and 6.1.1.4'
H H 0.0000 0.0000 'International Tables Vol C Tables 4.2.6.8 and 6.1.1.4'
Ca Ca 0.3641 1.2855 'International Tables Vol C Tables 4.2.6.8 and 6.1.1.4'
I I -0.3257 6.8362 'International Tables Vol C Tables 4.2.6.8 and 6.1.1.4'
N N 0.0311 0.0180 'International Tables Vol C Tables 4.2.6.8 and 6.1.1.4'
O O 0.0492 0.0322 'International Tables Vol C Tables 4.2.6.8 and 6.1.1.4'

loop_
_exptl_crystal_face_index_h
_exptl_crystal_face_index_k
_exptl_crystal_face_index_l
_exptl_crystal_face_perp_dist
1 0 0 0.0116
0 0 1 0.0334
0 0 -1 0.0068
-1 0 0 0.0068
0 1 0 0.0052
0 -1 0 0.0235

loop_
_geom_angle_atom_site_label_1
_geom_angle_atom_site_label_2
_geom_angle_atom_site_label_3
_geom_angle
_geom_angle_site_symmetry_1
_geom_angle_site_symmetry_3
_geom_angle_publ_flag
I1 Ca1 I2 179.95(3) . . ?
N2 Ca1 I2 87.66(8) . . ?
N2 Ca1 I2 87.66(8) 4_565 . ?
N2 Ca1 I1 92.33(8) . . ?
N2 Ca1 I1 92.33(8) 4_565 . ?
N2 Ca1 N2 155.61(14) . 4_565 ?
N2 Ca1 N1 134.67(10) . 4_565 ?
N2 Ca1 N1 134.67(10) 4_565 . ?
N2 Ca1 N1 69.44(10) 4_565 4_565 ?
N2 Ca1 N1 69.44(10) . . ?
N1 Ca1 I2 92.14(8) . . ?
N1 Ca1 I2 92.14(8) 4_565 . ?
N1 Ca1 I1 87.91(8) . . ?
N1 Ca1 I1 87.91(8) 4_565 . ?
N1 Ca1 N1 65.27(14) 4_565 . ?
O1 Ca1 I2 93.38(11) . . ?
O1 Ca1 I1 86.56(11) . . ?
O1 Ca1 N2 78.20(7) . 4_565 ?
O1 Ca1 N2 78.20(7) . . ?
O1 Ca1 N1 146.89(8) . 4_565 ?
O1 Ca1 N1 146.89(8) . . ?
C4 N2 Ca1 122.0(2) . . ?
C3 N2 Ca1 121.5(3) . . ?
C3 N2 C4 115.3(3) . . ?
C2 N1 Ca1 120.1(3) . . ?
C2 N1 C1 115.9(3) . . ?
C1 N1 Ca1 123.1(3) . . ?
N2 C4 C4 122.3(2) . 4_575 ?
N2 C4 H4 118.8 . . ?
C4 C4 H4 118.8 4_575 . ?
N2 C3 C3 122.4(2) . 4_575 ?
N2 C3 H3 118.8 . . ?
C3 C3 H3 118.8 4_575 . ?
N1 C2 H2 119.0 . . ?
N1 C2 C1 122.1(4) . 3_667 ?
C1 C2 H2 119.0 3_667 . ?
N1 C1 C2 122.1(4) . 3_667 ?
N1 C1 H1 119.0 . . ?
C2 C1 H1 119.0 3_667 . ?
C6 O1 Ca1 122.3(5) . . ?
C5 O1 Ca1 127.0(5) . . ?
C5 O1 C6 110.7(7) . . ?
O1 C6 H6A 109.5 . . ?
O1 C6 H6B 109.5 . . ?
O1 C6 C8 110.8(10) . . ?
H6A C6 H6B 108.1 . . ?
C8 C6 H6A 109.5 . . ?
C8 C6 H6B 109.5 . . ?
C6 C8 H8A 110.8 . . ?
C6 C8 H8B 110.8 . . ?
C6 C8 C7 104.9(10) . . ?
H8A C8 H8B 108.8 . . ?
C7 C8 H8A 110.8 . . ?
C7 C8 H8B 110.8 . . ?
C8 C7 H7A 111.7 . . ?
C8 C7 H7B 111.7 . . ?
C8 C7 C5 100.5(10) . . ?
H7A C7 H7B 109.4 . . ?
C5 C7 H7A 111.7 . . ?
C5 C7 H7B 111.7 . . ?
O1 C5 C7 107.9(11) . . ?
O1 C5 H5A 110.1 . . ?
O1 C5 H5B 110.1 . . ?
C7 C5 H5A 110.1 . . ?
C7 C5 H5B 110.1 . . ?
H5A C5 H5B 108.4 . . ?

loop_
_geom_bond_atom_site_label_1
_geom_bond_atom_site_label_2
_geom_bond_distance
_geom_bond_site_symmetry_2
_geom_bond_publ_flag
I2 Ca1 3.0920(9) . ?
I1 Ca1 3.0878(9) . ?
Ca1 N2 2.650(3) 4_565 ?
Ca1 N2 2.650(3) . ?
Ca1 N1 2.674(3) . ?
Ca1 N1 2.674(3) 4_565 ?
Ca1 O1 2.478(4) . ?
N2 C4 1.332(5) . ?
N2 C3 1.331(5) . ?
N1 C2 1.329(6) . ?
N1 C1 1.333(6) . ?
C4 C4 1.384(8) 4_575 ?
C4 H4 0.9300 . ?
C3 C3 1.384(8) 4_575 ?
C3 H3 0.9300 . ?
C2 H2 0.9300 . ?
C2 C1 1.385(5) 3_667 ?
C1 H1 0.9300 . ?
O1 C6 1.377(11) . ?
O1 C5 1.375(11) . ?
C6 H6A 0.9700 . ?
C6 H6B 0.9700 . ?
C6 C8 1.476(14) . ?
C8 H8A 0.9700 . ?
C8 H8B 0.9700 . ?
C8 C7 1.53(2) . ?
C7 H7A 0.9700 . ?
C7 H7B 0.9700 . ?
C7 C5 1.57(2) . ?
C5 H5A 0.9700 . ?
C5 H5B 0.9700 . ?

loop_
_geom_torsion_atom_site_label_1
_geom_torsion_atom_site_label_2
_geom_torsion_atom_site_label_3
_geom_torsion_atom_site_label_4
_geom_torsion
_geom_torsion_site_symmetry_1
_geom_torsion_site_symmetry_2
_geom_torsion_site_symmetry_3
_geom_torsion_site_symmetry_4
_geom_torsion_publ_flag
Ca1 N2 C4 C4 -165.59(9) . . . 4_575 ?
Ca1 N2 C3 C3 165.66(9) . . . 4_575 ?
Ca1 N1 C2 C1 -169.1(3) . . . 3_667 ?
Ca1 N1 C1 C2 168.7(3) . . . 3_667 ?
Ca1 O1 C6 C8 175.8(9) . . . . ?
Ca1 O1 C5 C7 -162.0(12) . . . . ?
C4 N2 C3 C3 -1.9(4) . . . 4_575 ?
C3 N2 C4 C4 1.9(4) . . . 4_575 ?
C2 N1 C1 C2 -0.2(7) . . . 3_667 ?
C1 N1 C2 C1 0.2(7) . . . 3_667 ?
O1 C6 C8 C7 -12(2) . . . . ?
C6 O1 C5 C7 16.4(17) . . . . ?
C6 C8 C7 C5 20(2) . . . . ?
C8 C7 C5 O1 -22(2) . . . . ?
C5 O1 C6 C8 -2.7(15) . . . . ?

loop_
_exptl_oxdiff_crystal_face_indexfrac_h
_exptl_oxdiff_crystal_face_indexfrac_k
_exptl_oxdiff_crystal_face_indexfrac_l
_exptl_oxdiff_crystal_face_x
_exptl_oxdiff_crystal_face_y
_exptl_oxdiff_crystal_face_z
1.0002 0.0014 -0.0007 0.1696 0.0097 0.0286
-0.0001 0.0004 0.9999 0.0061 0.1203 -0.0227
0.0001 -0.0004 -0.9999 -0.0061 -0.1203 0.0227
-1.0002 -0.0014 0.0007 -0.1696 -0.0097 -0.0286
-0.0007 1.0014 -0.0009 0.0337 -0.0368 -0.1864
0.0007 -1.0014 0.0009 -0.0337 0.0368 0.1864
